data_4501397
loop_
_publ_author_name
'Braun, Doris E.'
'Ardid-Candel, Miguel'
'D&#x2019;Oria, Emiliana'
'Karamertzanis, Panagiotis G.'
'Arlin, Jean-Baptiste'
'Florence, Alastair J.'
'Jones, Alan G.'
'Price, Sarah L.'

_publ_section_title
;
 Racemic Naproxen: A Multidisciplinary Structural and Thermodynamic
 Comparison with the Enantiopure Form
;
_journal_issue 12
_journal_name_full 'Crystal Growth &amp; Design'
_journal_page_first 5659
_journal_paper_doi 10.1021/cg201203u
_journal_volume 11
_journal_year 2011
_chemical_formula_moiety 'C14 H14 O3'
_chemical_formula_sum 'C14 H14 O3'
_chemical_formula_weight 230.25
_chemical_name_common
;            
naproxen
;
_space_group_IT_number 61
_symmetry_cell_setting orthorhombic
_symmetry_space_group_name_Hall '-P 2ac 2ab'
_symmetry_space_group_name_H-M 'P b c a'
_cell_angle_alpha 90
_cell_angle_beta 90
_cell_angle_gamma 90
_cell_formula_units_Z 8
_cell_length_a 25.8301(13)
_cell_length_b 15.4939(4)
_cell_length_c 5.9465(2)
_cell_volume 2379.84(16)
_diffrn_ambient_temperature 298
_exptl_crystal_colour colourless
_exptl_crystal_density_diffrn 1.285
_exptl_crystal_preparation
;
to be added
the powder produced was loaded in a 1.0 mm borosilicate glass capillary,
mounted on Bruker AXS D8 X-ray powder diffractometer equipped with 
primary monochromator (CuKa1, l = 1.54056A) and a 
Lynxeye position sensitive detector. Collection was made at room temperature.   
;
_pd_proc_ls_prof_R_factor 0.040
_pd_proc_ls_prof_wR_expected 0.019
_pd_proc_ls_prof_wR_factor 0.045
_refine_ls_goodness_of_fit_all 2.344
_cod_data_source_file cg201203u_si_001.cif
_cod_data_source_block naproxen_powder_structure
_cod_original_cell_volume 2379.85(16)
_cod_original_sg_symbol_H-M Pbca
_cod_database_code 4501397

loop_
_symmetry_equiv_pos_as_xyz
x,y,z
1/2-x,-y,1/2+z
1/2+x,1/2-y,-z
-x,1/2+y,1/2-z
-x,-y,-z
1/2+x,y,1/2-z
1/2-x,1/2+y,z
x,1/2-y,1/2+z

loop_
_atom_site_label
_atom_site_type_symbol
_atom_site_thermal_displace_type
_atom_site_fract_x
_atom_site_fract_y
_atom_site_fract_z
_atom_site_occupancy
_atom_site_U_iso_or_equiv
O21 O Uiso 0.37221(1) 0.13833(5) 0.20701(5) 1.000 0.0532
O22 O Uiso 0.00424(11) 0.0845(2) 0.3369(2) 1.000 0.0532
O23 O Uiso 0.06551(10) -0.0200(2) 0.33960(5) 1.000 0.0532
C1 C Uiso 0.21709(3) 0.09785(8) 0.0367(3) 1.000 0.0532
C2 C Uiso 0.16534(2) 0.08261(7) -0.0273(2) 1.000 0.0532
C3 C Uiso 0.25905(4) 0.07275(10) -0.1017(3) 1.000 0.0532
C4 C Uiso 0.22791(3) 0.1407(2) 0.24399(9) 1.000 0.0532
C5 C Uiso 0.12474(1) 0.10658(12) 0.10887(6) 1.000 0.0532
C7 C Uiso 0.30919(4) 0.08640(9) -0.0361(3) 1.000 0.0532
C9 C Uiso 0.28023(3) 0.1565(3) 0.30674(8) 1.000 0.0532
C10 C Uiso 0.18539(3) 0.1658(3) 0.38018(3) 1.000 0.0532
C11 C Uiso 0.13504(2) 0.15024(2) 0.3136(3) 1.000 0.0532
C12 C Uiso 0.06995(5) 0.08264(9) 0.04525(3) 1.000 0.0532
C13 C Uiso 0.32015(2) 0.13076(3) 0.1662(4) 1.000 0.0532
C18 C Uiso 0.04245(10) 0.05150(19) 0.25297(7) 1.000 0.0532
C19 C Uiso 0.04119(2) 0.15864(13) -0.05706(17) 1.000 0.0532
C27 C Uiso 0.38724(10) 0.17848(9) 0.4114(3) 1.000 0.0532
H6 H Uiso 0.15855(2) 0.06169(16) -0.17423(14) 1.000 0.0638
H8 H Uiso 0.25194(4) 0.0484(3) -0.2445(8) 1.000 0.0638
H14 H Uiso 0.33745(3) 0.07361(10) -0.1325(5) 1.000 0.0638
H15 H Uiso 0.28680(4) 0.1819(7) 0.4490(5) 1.000 0.0638
H16 H Uiso 0.19205(4) 0.1900(6) 0.5238(4) 1.000 0.0638
H17 H Uiso 0.10709(4) 0.1633(2) 0.41164(4) 1.000 0.0638
H20 H Uiso 0.07136(12) 0.03596(5) -0.05828(10) 1.000 0.0638
H24 H Uiso 0.01202(1) 0.13945(15) -0.1403(3) 1.000 0.0638
H25 H Uiso 0.06363(1) 0.18961(11) -0.15421(10) 1.000 0.0638
H26 H Uiso 0.02931(4) 0.19617(15) 0.0582(3) 1.000 0.0638
H28 H Uiso 0.04702(12) -0.0339(2) 0.46215(5) 1.000 0.0638
H29 H Uiso 0.42340(10) 0.16817(4) 0.4250(5) 1.000 0.0638
H30 H Uiso 0.38100(13) 0.23891(10) 0.4070(4) 1.000 0.0638
H31 H Uiso 0.36966(13) 0.15412(16) 0.53623(11) 1.000 0.0638

loop_
_geom_angle_atom_site_label_1
_geom_angle_atom_site_label_2
_geom_angle_atom_site_label_3
_geom_angle
C13 O21 C27 117.21(14)
C18 O23 H28 105.7(3)
C2 C1 C3 121.54(14)
C2 C1 C4 119.78(10)
C3 C1 C4 118.68(9)
C1 C2 C5 121.24(11)
C1 C3 C7 121.08(15)
C1 C4 C9 119.49(12)
C9 C4 C10 122.56(15)
C1 C4 C10 117.95(10)
C2 C5 C11 119.40(6)
C11 C5 C12 120.52(5)
C2 C5 C12 120.01(9)
C3 C7 C13 120.46(12)
C4 C9 C13 119.93(18)
C4 C10 C11 121.17(17)
C5 C11 C10 120.42(12)
C5 C12 C18 108.38(9)
C5 C12 C19 111.59(12)
C18 C12 C19 110.27(13)
O21 C13 C9 126.74(17)
C7 C13 C9 120.26(11)
O21 C13 C7 112.86(11)
O22 C18 C12 125.8(2)
O23 C18 C12 111.45(18)
O22 C18 O23 122.80(18)
C1 C2 H6 118.77(10)
C5 C2 H6 119.57(7)
C1 C3 H8 118.84(14)
C7 C3 H8 120.03(16)
C3 C7 H14 121.6(2)
C13 C7 H14 117.48(17)
C4 C9 H15 118.37(13)
C13 C9 H15 121.62(13)
C4 C10 H16 118.81(12)
C11 C10 H16 119.87(13)
C5 C11 H17 119.08(11)
C10 C11 H17 120.18(17)
C5 C12 H20 108.2(2)
C18 C12 H20 107.81(18)
C19 C12 H20 110.43(12)
C12 C19 H24 110.7(2)
C12 C19 H25 109.70(10)
C12 C19 H26 110.09(15)
H24 C19 H25 109.02(15)
H24 C19 H26 108.16(14)
H25 C19 H26 109.1(2)
O21 C27 H29 105.5(2)
O21 C27 H30 111.2(2)
O21 C27 H31 111.4(2)
H29 C27 H30 109.5(3)
H29 C27 H31 109.7(3)
H30 C27 H31 109.4(3)

loop_
_geom_bond_atom_site_label_1
_geom_bond_atom_site_label_2
_geom_bond_distance
O21 C13 1.3713(7)
O21 C27 1.4195(18)
O22 C18 1.218(4)
O23 C18 1.359(4)
O23 H28 0.898(2)
C1 C3 1.4153(19)
C1 C4 1.428(2)
C1 C2 1.4097(11)
C2 C5 1.3761(10)
C3 C7 1.3690(16)
C4 C9 1.4232(14)
C4 C10 1.4189(18)
C5 C12 1.5110(14)
C5 C11 1.4180(18)
C7 C13 1.414(3)
C9 C13 1.386(2)
C10 C11 1.3806(13)
C12 C18 1.5044(18)
C12 C19 1.520(2)
C2 H6 0.9483(16)
C3 H8 0.947(5)
C7 H14 0.949(2)
C9 H15 0.948(6)
C10 H16 0.949(5)
C11 H17 0.9497(16)
C12 H20 0.9505(13)
C19 H24 0.9493(15)
C19 H25 0.9487(15)
C19 H26 0.950(2)
C27 H29 0.951(4)
C27 H30 0.950(2)
C27 H31 0.949(3)

loop_
_geom_hbond_atom_site_label_D
_geom_hbond_atom_site_label_H
_geom_hbond_atom_site_label_A
_geom_hbond_distance_DH
_geom_hbond_distance_HA
_geom_hbond_distance_DA
_geom_hbond_angle_DHA
_geom_hbond_site_symmetry_A
O23 H28 O22 0.898(2) 1.948(3) 2.819(3) 163.0(3) 5_556

loop_
_geom_torsion_atom_site_label_1
_geom_torsion_atom_site_label_2
_geom_torsion_atom_site_label_3
_geom_torsion_atom_site_label_4
_geom_torsion
C27 O21 C13 C9 -1.7(3)
C27 O21 C13 C7 -177.22(11)
C2 C1 C3 C7 -178.77(14)
C4 C1 C3 C7 2.2(2)
C2 C1 C4 C9 -179.5(2)
C2 C1 C4 C10 0.6(3)
C3 C1 C4 C9 -0.4(3)
C3 C1 C4 C10 179.7(2)
C4 C1 C2 C5 -1.5(2)
C3 C1 C2 C5 179.49(14)
C1 C2 C5 C12 -174.78(12)
C1 C2 C5 C11 2.3(2)
C1 C3 C7 C13 -3.8(2)
C1 C4 C9 C13 0.4(5)
C9 C4 C10 C11 179.4(3)
C10 C4 C9 C13 -179.7(3)
C1 C4 C10 C11 -0.7(5)
C2 C5 C12 C18 136.77(16)
C2 C5 C12 C19 -101.62(15)
C11 C5 C12 C18 -40.3(2)
C11 C5 C12 C19 81.31(12)
C12 C5 C11 C10 174.7(2)
C2 C5 C11 C10 -2.4(3)
C3 C7 C13 C9 3.8(3)
C3 C7 C13 O21 179.64(13)
C4 C9 C13 C7 -2.0(4)
C4 C9 C13 O21 -177.3(2)
C4 C10 C11 C5 1.6(4)
C5 C12 C18 O22 118.6(2)
C19 C12 C18 O23 176.02(17)
C5 C12 C18 O23 -61.6(2)
C19 C12 C18 O22 -3.8(3)
